data_2300716
loop_
_publ_author_name
'Ruth, Paul Niklas'
'Graw, Nico'
'Ernemann, Tobias'
'Herbst-Irmer, Regine'
'Stalke, Dietmar'

_publ_section_title
;
 Indium <i>K</i>&#x3b1; radiation from a MetalJet X-ray source: comparison
 of the Eiger2 CdTe and Photon III detectors.
;
_journal_issue 'Pt 5'
_journal_name_full 'Journal of applied crystallography'
_journal_page_first 1322
_journal_page_last 1329
_journal_paper_doi 10.1107/S1600576723007215
_journal_volume 56
_journal_year 2023
_chemical_formula_moiety 'O4 W, 2(H2 O), 2(Na)'
_chemical_formula_sum 'H4 Na2 O6 W'
_chemical_formula_weight 329.86
_space_group_crystal_system orthorhombic
_space_group_IT_number 61
_space_group_name_Hall '-P 2ac 2ab'
_space_group_name_H-M_alt 'P b c a'
_atom_sites_solution_hydrogens difmap
_audit_creation_method SHELXL-2019/2
_cell_angle_alpha 90
_cell_angle_beta 90
_cell_angle_gamma 90
_cell_formula_units_Z 8
_cell_length_a 8.441(2)
_cell_length_b 10.569(2)
_cell_length_c 13.799(3)
_cell_measurement_reflns_used 9793
_cell_measurement_temperature 100(2)
_cell_measurement_theta_max 45.498
_cell_measurement_theta_min 2.4715
_cell_volume 1231.0(5)
_computing_cell_refinement 'Bruker SAINT V8.40B'
_computing_data_collection 'Bruker APEX2 v2012.2'
_computing_data_reduction 'Bruker SAINT V8.40B'
_computing_molecular_graphics 'VESTA 3.5.7'
_computing_publication_material 'VESTA 3.5.7'
_computing_structure_refinement 'SHELXL-2019/2 (Sheldrick, 2019)'
_computing_structure_solution 'SHELXT(Sheldrick,Acta Cryst.(2015)A71,3-8)'
_diffrn_ambient_temperature 100(2)
_diffrn_detector_type 'Dectris Eiger 2 CdTe 1M'
_diffrn_measured_fraction_theta_full 1.000
_diffrn_measured_fraction_theta_max 0.998
_diffrn_measurement_device_type 'Bruker D8 Venture'
_diffrn_measurement_method '\f and \w scans'
_diffrn_radiation_type InK\a
_diffrn_radiation_wavelength 0.5134
_diffrn_reflns_av_R_equivalents 0.0363
_diffrn_reflns_av_unetI/netI 0.0137
_diffrn_reflns_Laue_measured_fraction_full 1.000
_diffrn_reflns_Laue_measured_fraction_max 0.998
_diffrn_reflns_limit_h_max 23
_diffrn_reflns_limit_h_min -23
_diffrn_reflns_limit_k_max 28
_diffrn_reflns_limit_k_min -29
_diffrn_reflns_limit_l_max 38
_diffrn_reflns_limit_l_min -38
_diffrn_reflns_number 220831
_diffrn_reflns_point_group_measured_fraction_full 1.000
_diffrn_reflns_point_group_measured_fraction_max 0.998
_diffrn_reflns_theta_full 17.941
_diffrn_reflns_theta_max 45.573
_diffrn_reflns_theta_min 2.132
_diffrn_source 'Excillum In Metaljet D2 70 kV'
_exptl_absorpt_coefficient_mu 8.029
_exptl_absorpt_correction_T_max 0.6142
_exptl_absorpt_correction_T_min 0.3722
_exptl_absorpt_correction_type multi-scan
_exptl_absorpt_process_details SADABS-2016/2
_exptl_crystal_colour colourless
_exptl_crystal_density_diffrn 3.560
_exptl_crystal_description block
_exptl_crystal_F_000 1184
_exptl_crystal_size_max 0.208
_exptl_crystal_size_mid 0.157
_exptl_crystal_size_min 0.086
_refine_diff_density_max 3.101
_refine_diff_density_min -2.919
_refine_diff_density_rms 0.254
_refine_ls_extinction_coef 0.00253(7)
_refine_ls_extinction_expression Fc^*^=kFc[1+0.001xFc^2^\l^3^/sin(2\q)]^-1/4^
_refine_ls_extinction_method 'SHELXL-2019/2 (Sheldrick 2019)'
_refine_ls_goodness_of_fit_ref 1.261
_refine_ls_hydrogen_treatment refall
_refine_ls_matrix_type full
_refine_ls_number_parameters 99
_refine_ls_number_reflns 13854
_refine_ls_number_restraints 7
_refine_ls_restrained_S_all 1.261
_refine_ls_R_factor_all 0.0192
_refine_ls_R_factor_gt 0.0165
_refine_ls_shift/su_max 0.012
_refine_ls_shift/su_mean 0.000
_refine_ls_structure_factor_coef Fsqd
_refine_ls_weighting_details 'w=1/[\s^2^(Fo^2^)+1.1644P] where P=(Fo^2^+2Fc^2^)/3'
_refine_ls_weighting_scheme calc
_refine_ls_wR_factor_gt 0.0332
_refine_ls_wR_factor_ref 0.0337
_reflns_Friedel_coverage 0.000
_reflns_number_gt 12493
_reflns_number_total 13854
_reflns_threshold_expression 'I > 2\s(I)'
_cod_data_source_file nb5354sup1.cif
_cod_data_source_block NaWO4_eiger
_cod_depositor_comments 'Adding full bibliography for 2300712--2300725.cif.'
_cod_database_code 2300716
_cod_database_fobs_code 2300716
_shelx_shelxl_version_number 2019/2
_shelx_space_group_comment
;
The symmetry employed for this shelxl refinement is uniquely defined
by the following loop, which should always be used as a source of
symmetry information in preference to the above space-group names.
They are only intended as comments.
;
_shelx_estimated_absorpt_t_min 0.286
_shelx_estimated_absorpt_t_max 0.545

loop_
_space_group_symop_operation_xyz
'x, y, z'
'-x+1/2, -y, z+1/2'
'-x, y+1/2, -z+1/2'
'x+1/2, -y+1/2, -z'
'-x, -y, -z'
'x-1/2, y, -z-1/2'
'x, -y-1/2, z-1/2'
'-x-1/2, y-1/2, z'

loop_
_atom_site_label
_atom_site_type_symbol
_atom_site_fract_x
_atom_site_fract_y
_atom_site_fract_z
_atom_site_U_iso_or_equiv
_atom_site_adp_type
_atom_site_occupancy
_atom_site_site_symmetry_order
_atom_site_calc_flag
_atom_site_refinement_flags_posn
_atom_site_refinement_flags_adp
_atom_site_refinement_flags_occupancy
_atom_site_disorder_assembly
_atom_site_disorder_group
O1 O 0.55248(7) 0.67712(5) 0.40073(4) 0.00752(5) Uani 1 1 d . . . . .
O2 O 0.63147(7) 0.64890(5) 0.60980(4) 0.00788(6) Uani 1 1 d . . . . .
O3 O 0.31244(7) 0.60731(5) 0.53754(4) 0.00844(6) Uani 1 1 d . . . . .
O4 O 0.44302(6) 0.86145(5) 0.54168(4) 0.00697(5) Uani 1 1 d . . . . .
O5 O 0.77225(7) 0.64048(6) 0.20095(4) 0.00936(6) Uani 1 1 d D . . . .
H5A H 0.863(2) 0.645(2) 0.1787(18) 0.024(6) Uiso 1 1 d D . . . .
H5B H 0.732(3) 0.708(2) 0.181(2) 0.031(7) Uiso 1 1 d D . . . .
O6 O 0.96253(8) 0.40787(6) 0.30019(4) 0.01004(7) Uani 1 1 d D . . . .
H6A H 0.934(3) 0.398(3) 0.2437(13) 0.032(7) Uiso 1 1 d D . . . .
H6B H 0.939(3) 0.3420(19) 0.3290(18) 0.027(6) Uiso 1 1 d D . . . .
Na1 Na 0.75927(4) 0.54890(4) 0.35231(3) 0.00761(4) Uani 1 1 d . . . . .
Na2 Na 0.65562(4) 0.49554(3) 0.08566(3) 0.00759(4) Uani 1 1 d . . . . .
W1 W 0.48650(2) 0.69837(2) 0.52276(2) 0.00406(0) Uani 1 1 d . . . . .

loop_
_atom_site_aniso_label
_atom_site_aniso_U_11
_atom_site_aniso_U_22
_atom_site_aniso_U_33
_atom_site_aniso_U_23
_atom_site_aniso_U_13
_atom_site_aniso_U_12
O1 0.00801(15) 0.00871(13) 0.00583(12) -0.00063(10) 0.00109(10) 0.00061(11)
O2 0.00832(14) 0.00869(13) 0.00664(13) 0.00018(11) -0.00182(11) 0.00185(11)
O3 0.00829(15) 0.00835(14) 0.00868(14) 0.00056(11) 0.00051(11) -0.00289(11)
O4 0.00781(14) 0.00531(11) 0.00778(13) -0.00042(10) -0.00002(11) 0.00092(9)
O5 0.00973(16) 0.01029(15) 0.00806(15) 0.00166(12) 0.00116(12) 0.00084(12)
O6 0.01283(18) 0.00905(14) 0.00825(15) -0.00039(12) -0.00117(13) 0.00029(13)
Na1 0.00769(10) 0.00844(10) 0.00669(9) 0.00056(8) 0.00052(8) 0.00047(8)
Na2 0.00785(10) 0.00739(9) 0.00754(10) -0.00027(8) -0.00025(8) 0.00066(8)
W1 0.00440(1) 0.00386(1) 0.00392(1) -0.00009(0) -0.00014(0) 0.00001(0)

loop_
_atom_type_symbol
_atom_type_description
_atom_type_scat_dispersion_real
_atom_type_scat_dispersion_imag
_atom_type_scat_source
O O 0.0044 0.0030 'International Tables Vol C Tables 4.2.6.8 and 6.1.1.4'
H H 0.0000 0.0000 'International Tables Vol C Tables 4.2.6.8 and 6.1.1.4'
Na Na 0.0182 0.0125 'International Tables Vol C Tables 4.2.6.8 and 6.1.1.4'
W W -0.3261 4.0239 'International Tables Vol C Tables 4.2.6.8 and 6.1.1.4'

loop_
_geom_angle_atom_site_label_1
_geom_angle_atom_site_label_2
_geom_angle_atom_site_label_3
_geom_angle
_geom_angle_site_symmetry_1
_geom_angle_site_symmetry_3
_geom_angle_publ_flag
W1 O1 Na1 125.58(3) . . ?
W1 O2 Na2 127.47(3) . 2_665 ?
W1 O3 Na1 132.73(3) . 5_666 ?
W1 O3 Na2 129.01(3) . 6_556 ?
Na1 O3 Na2 88.32(3) 5_666 6_556 ?
W1 O4 Na1 128.44(3) . 4_466 ?
W1 O4 Na2 122.29(3) . 3_655 ?
Na1 O4 Na2 89.35(3) 4_466 3_655 ?
W1 O4 Na2 119.18(3) . 7_576 ?
Na1 O4 Na2 94.70(3) 4_466 7_576 ?
Na2 O4 Na2 94.12(2) 3_655 7_576 ?
Na1 O5 Na2 108.11(3) . . ?
Na1 O6 Na2 92.77(3) . 6_656 ?
O5 Na1 O1 92.97(3) . . ?
O5 Na1 O3 154.60(3) . 5_666 ?
O1 Na1 O3 91.76(3) . 5_666 ?
O5 Na1 O4 111.48(3) . 4_566 ?
O1 Na1 O4 94.75(3) . 4_566 ?
O3 Na1 O4 92.96(3) 5_666 4_566 ?
O5 Na1 O6 87.42(3) . . ?
O1 Na1 O6 176.89(3) . . ?
O3 Na1 O6 86.59(3) 5_666 . ?
O4 Na1 O6 87.97(3) 4_566 . ?
O5 Na1 Na2 157.62(2) . 2_665 ?
O1 Na1 Na2 88.06(2) . 2_665 ?
O3 Na1 Na2 47.480(18) 5_666 2_665 ?
O4 Na1 Na2 46.219(17) 4_566 2_665 ?
O6 Na1 Na2 92.76(2) . 2_665 ?
O5 Na1 Na2 104.12(2) . 6_656 ?
O1 Na1 Na2 138.31(2) . 6_656 ?
O3 Na1 Na2 88.54(2) 5_666 6_656 ?
O4 Na1 Na2 43.650(17) 4_566 6_656 ?
O6 Na1 Na2 44.348(19) . 6_656 ?
Na2 Na1 Na2 62.275(12) 2_665 6_656 ?
O5 Na1 W1 115.60(2) . . ?
O1 Na1 W1 23.467(14) . . ?
O3 Na1 W1 73.85(2) 5_666 . ?
O4 Na1 W1 80.77(2) 4_566 . ?
O6 Na1 W1 156.76(2) . . ?
Na2 Na1 W1 64.816(15) 2_665 . ?
Na2 Na1 W1 121.007(17) 6_656 . ?
O5 Na1 W1 95.40(2) . 4_566 ?
O1 Na1 W1 80.44(2) . 4_566 ?
O3 Na1 W1 109.99(2) 5_666 4_566 ?
O4 Na1 W1 22.073(13) 4_566 4_566 ?
O6 Na1 W1 102.60(2) . 4_566 ?
Na2 Na1 W1 62.703(12) 2_665 4_566 ?
Na2 Na1 W1 60.557(12) 6_656 4_566 ?
W1 Na1 W1 73.464(16) . 4_566 ?
O2 Na2 O4 89.18(2) 2_664 3_645 ?
O2 Na2 O5 90.39(3) 2_664 . ?
O4 Na2 O5 174.00(3) 3_645 . ?
O2 Na2 O4 173.54(3) 2_664 7_575 ?
O4 Na2 O4 85.89(2) 3_645 7_575 ?
O5 Na2 O4 94.08(3) . 7_575 ?
O2 Na2 O6 99.77(3) 2_664 6_556 ?
O4 Na2 O6 90.95(3) 3_645 6_556 ?
O5 Na2 O6 95.02(3) . 6_556 ?
O4 Na2 O6 84.50(3) 7_575 6_556 ?
O2 Na2 O3 89.91(3) 2_664 6_656 ?
O4 Na2 O3 87.96(3) 3_645 6_656 ?
O5 Na2 O3 86.06(3) . 6_656 ?
O4 Na2 O3 85.75(3) 7_575 6_656 ?
O6 Na2 O3 170.24(3) 6_556 6_656 ?
O2 Na2 Na1 83.231(19) 2_664 2_664 ?
O4 Na2 Na1 44.433(18) 3_645 2_664 ?
O5 Na2 Na1 129.59(2) . 2_664 ?
O4 Na2 Na1 90.32(2) 7_575 2_664 ?
O6 Na2 Na1 135.38(2) 6_556 2_664 ?
O3 Na2 Na1 44.202(17) 6_656 2_664 ?
O2 Na2 Na1 142.25(2) 2_664 6_556 ?
O4 Na2 Na1 86.72(2) 3_645 6_556 ?
O5 Na2 Na1 97.25(2) . 6_556 ?
O4 Na2 Na1 41.646(17) 7_575 6_556 ?
O6 Na2 Na1 42.881(19) 6_556 6_556 ?
O3 Na2 Na1 127.36(2) 6_656 6_556 ?
Na1 Na2 Na1 117.725(12) 2_664 6_556 ?
O2 Na2 Na2 132.18(2) 2_664 5_665 ?
O4 Na2 Na2 43.134(16) 3_645 5_665 ?
O5 Na2 Na2 136.52(2) . 5_665 ?
O4 Na2 Na2 42.752(16) 7_575 5_665 ?
O6 Na2 Na2 86.88(3) 6_556 5_665 ?
O3 Na2 Na2 85.69(3) 6_656 5_665 ?
Na1 Na2 Na2 61.174(18) 2_664 5_665 ?
Na1 Na2 Na2 56.550(18) 6_556 5_665 ?
O2 Na2 W1 154.00(2) 2_664 7_575 ?
O4 Na2 W1 102.33(2) 3_645 7_575 ?
O5 Na2 W1 75.74(2) . 7_575 ?
O4 Na2 W1 25.289(13) 7_575 7_575 ?
O6 Na2 W1 103.21(2) 6_556 7_575 ?
O3 Na2 W1 67.61(2) 6_656 7_575 ?
Na1 Na2 W1 88.822(13) 2_664 7_575 ?
Na1 Na2 W1 62.628(10) 6_556 7_575 ?
Na2 Na2 W1 61.678(12) 5_665 7_575 ?
O2 Na2 W1 75.86(2) 2_664 3_645 ?
O4 Na2 W1 24.158(13) 3_645 3_645 ?
O5 Na2 W1 160.20(2) . 3_645 ?
O4 Na2 W1 100.90(2) 7_575 3_645 ?
O6 Na2 W1 73.84(2) 6_556 3_645 ?
O3 Na2 W1 107.74(2) 6_656 3_645 ?
Na1 Na2 W1 63.713(11) 2_664 3_645 ?
Na1 Na2 W1 85.719(13) 6_556 3_645 ?
Na2 Na2 W1 60.572(12) 5_665 3_645 ?
W1 Na2 W1 122.250(15) 7_575 3_645 ?
O3 W1 O4 109.79(3) . . ?
O3 W1 O1 107.41(3) . . ?
O4 W1 O1 108.89(3) . . ?
O3 W1 O2 109.34(3) . . ?
O4 W1 O2 108.94(3) . . ?
O1 W1 O2 112.45(3) . . ?
O3 W1 Na2 141.43(2) . 7_576 ?
O4 W1 Na2 35.53(2) . 7_576 ?
O1 W1 Na2 102.36(2) . 7_576 ?
O2 W1 Na2 80.32(2) . 7_576 ?
O3 W1 Na1 111.28(2) . . ?
O4 W1 Na1 130.014(19) . . ?
O1 W1 Na1 30.949(19) . . ?
O2 W1 Na1 82.82(2) . . ?
Na2 W1 Na1 106.903(14) 7_576 . ?
O3 W1 Na2 103.92(2) . 3_655 ?
O4 W1 Na2 33.56(2) . 3_655 ?
O1 W1 Na2 79.97(2) . 3_655 ?
O2 W1 Na2 138.061(19) . 3_655 ?
Na2 W1 Na2 57.749(16) 7_576 3_655 ?
Na1 W1 Na2 108.241(14) . 3_655 ?
O3 W1 Na1 84.77(3) . 4_466 ?
O4 W1 Na1 29.483(19) . 4_466 ?
O1 W1 Na1 133.523(19) . 4_466 ?
O2 W1 Na1 104.56(2) . 4_466 ?
Na2 W1 Na1 56.815(15) 7_576 4_466 ?
Na1 W1 Na1 159.424(4) . 4_466 ?
Na2 W1 Na1 53.583(14) 3_655 4_466 ?

loop_
_geom_bond_atom_site_label_1
_geom_bond_atom_site_label_2
_geom_bond_distance
_geom_bond_site_symmetry_2
_geom_bond_publ_flag
O1 W1 1.7877(6) . ?
O1 Na1 2.3087(7) . ?
O2 W1 1.7926(6) . ?
O2 Na2 2.3815(7) 2_665 ?
O3 W1 1.7682(6) . ?
O3 Na1 2.3243(7) 5_666 ?
O3 Na2 2.4571(8) 6_556 ?
O4 W1 1.7815(6) . ?
O4 Na1 2.3331(7) 4_466 ?
O4 Na2 2.4060(7) 3_655 ?
O4 Na2 2.4234(7) 7_576 ?
O5 Na1 2.3046(8) . ?
O5 Na2 2.4180(8) . ?
O6 Na1 2.3838(8) . ?
O6 Na2 2.4488(8) 6_656 ?
Na1 Na2 3.3324(9) 2_665 ?
Na1 Na2 3.4991(9) 6_656 ?
Na1 W1 3.6508(6) . ?
Na1 W1 3.7128(6) 4_566 ?
Na2 Na2 3.5354(9) 5_665 ?
Na2 W1 3.6409(7) 7_575 ?
Na2 W1 3.6799(6) 3_645 ?
